data_7233850
loop_
_publ_author_name
'Kathrin Stappert'
'Derya Unal'
'Bert Mallick'
'Anja-Verena Mudring'

_publ_section_title
;
 New triazolium based ionic liquid crystals
;
_journal_name_full 'Journal of Materials Chemistry C'
_journal_page_first 7976
_journal_page_last 7986
_journal_paper_doi 10.1039/C3TC31366B
_journal_volume 2
_journal_year 2014
_chemical_formula_moiety 'C26 H52 Br N3'
_chemical_formula_sum 'C26 H52 Br N3'
_chemical_formula_weight 486.62
_chemical_name_common '[C12C12triaz] Br'
_chemical_name_systematic
;
1-dodecyl-3-dodecyltriazolium bromide
;
_space_group_IT_number 2
_space_group_name_Hall '-P 1'
_space_group_name_H-M_alt 'P -1'
_symmetry_cell_setting triclinic
_symmetry_space_group_name_Hall '-P 1'
_symmetry_space_group_name_H-M 'P -1'
_atom_sites_solution_hydrogens geom
_atom_sites_solution_primary direct
_atom_sites_solution_secondary difmap
_cell_angle_alpha 86.97(3)
_cell_angle_beta 87.29(3)
_cell_angle_gamma 75.07(3)
_cell_formula_units_Z 2
_cell_length_a 4.916(5)
_cell_length_b 8.380(9)
_cell_length_c 35.58(4)
_cell_measurement_reflns_used 5505
_cell_measurement_temperature 170(2)
_cell_measurement_theta_max 25
_cell_measurement_theta_min 1.1
_cell_volume 1413(3)
_computing_cell_refinement 'X-Area (Stoe & Cie, 2001)'
_computing_data_collection 'X-Area (Stoe & Cie, 2001)'
_computing_data_reduction 'X-Area (Stoe & Cie, 2001)'
_computing_molecular_graphics 'Diamond (Brandenburg 2011)'
_computing_publication_material 'WinGX publication routines (Farrugia, 1999)'
_computing_structure_refinement 'SHELXL-97 (Sheldrick, 1997)'
_computing_structure_solution 'SIR92 (Altomare 1994)'
_diffrn_ambient_temperature 170(2)
_diffrn_measured_fraction_theta_full 0.862
_diffrn_measured_fraction_theta_max 0.862
_diffrn_measurement_device_type 'STOE IPDS I'
_diffrn_measurement_method \w
_diffrn_radiation_monochromator graphite
_diffrn_radiation_source 'fine-focus sealed tube'
_diffrn_radiation_type MoK\a
_diffrn_radiation_wavelength 0.71073
_diffrn_reflns_av_R_equivalents 0.0895
_diffrn_reflns_av_sigmaI/netI 0.2018
_diffrn_reflns_limit_h_max 5
_diffrn_reflns_limit_h_min -5
_diffrn_reflns_limit_k_max 9
_diffrn_reflns_limit_k_min -9
_diffrn_reflns_limit_l_max 42
_diffrn_reflns_limit_l_min -22
_diffrn_reflns_number 5505
_diffrn_reflns_theta_full 25.00
_diffrn_reflns_theta_max 25.00
_diffrn_reflns_theta_min 1.15
_exptl_absorpt_coefficient_mu 1.470
_exptl_absorpt_correction_T_max 0.8790
_exptl_absorpt_correction_T_min 0.7517
_exptl_absorpt_correction_type numerical
_exptl_absorpt_process_details
;
 [X-Red (Stoe & Cie, 2001) and X-Shape (Stoe & Cie, 1999)]
;
_exptl_crystal_colour colourless
_exptl_crystal_density_diffrn 1.143
_exptl_crystal_density_method 'not measured'
_exptl_crystal_description needle
_exptl_crystal_F_000 528
_exptl_crystal_size_max 0.4
_exptl_crystal_size_mid 0.2
_exptl_crystal_size_min 0.1
_refine_diff_density_max 0.357
_refine_diff_density_min -0.547
_refine_diff_density_rms 0.106
_refine_ls_extinction_method none
_refine_ls_goodness_of_fit_ref 1.008
_refine_ls_hydrogen_treatment mixed
_refine_ls_matrix_type full
_refine_ls_number_parameters 273
_refine_ls_number_reflns 4268
_refine_ls_number_restraints 0
_refine_ls_restrained_S_all 1.008
_refine_ls_R_factor_all 0.1370
_refine_ls_R_factor_gt 0.0705
_refine_ls_shift/su_max 0.001
_refine_ls_shift/su_mean 0.000
_refine_ls_structure_factor_coef Fsqd
_refine_ls_weighting_details 'calc w=1/[\s^2^(Fo^2^)+(0.0742P)^2^+0.0000P] where P=(Fo^2^+2Fc^2^)/3'
_refine_ls_weighting_scheme calc
_refine_ls_wR_factor_gt 0.1400
_refine_ls_wR_factor_ref 0.2102
_reflns_number_gt 2403
_reflns_number_total 4268
_reflns_threshold_expression >2\s(I)
_cod_data_source_file 100001.cif
_cod_data_source_block PCOD_100001
_cod_original_sg_symbol_H-M P-1
_cod_database_code 7233850

loop_
_symmetry_equiv_pos_as_xyz
'x, y, z'
'-x, -y, -z'

loop_
_atom_site_label
_atom_site_type_symbol
_atom_site_fract_x
_atom_site_fract_y
_atom_site_fract_z
_atom_site_U_iso_or_equiv
_atom_site_adp_type
_atom_site_occupancy
_atom_site_symmetry_multiplicity
_atom_site_calc_flag
_atom_site_refinement_flags
_atom_site_disorder_assembly
_atom_site_disorder_group
Br Br 0.93860(17) -0.22945(10) 0.46373(2) 0.0320(3) Uani 1 1 d . . .
N1 N 0.4089(12) 0.2454(7) 0.43754(16) 0.0230(15) Uani 1 1 d . . .
N3 N 0.3626(13) 0.3661(7) 0.41058(17) 0.0262(16) Uani 1 1 d . . .
N2 N 0.5057(13) 0.4681(7) 0.42181(16) 0.0251(16) Uani 1 1 d . . .
C23 C 0.8270(18) 0.4815(10) 0.2989(2) 0.032(2) Uani 1 1 d . . .
H23A H 0.8575 0.5884 0.2911 0.039 Uiso 1 1 calc R . .
H23B H 1.0067 0.4096 0.3062 0.039 Uiso 1 1 calc R . .
C24 C 0.7214(18) 0.4094(10) 0.2658(2) 0.036(2) Uani 1 1 d . . .
H24A H 0.5387 0.4796 0.2592 0.043 Uiso 1 1 calc R . .
H24B H 0.6959 0.3013 0.2736 0.043 Uiso 1 1 calc R . .
C22 C 0.6225(17) 0.5020(10) 0.3328(2) 0.032(2) Uani 1 1 d . . .
H22A H 0.6026 0.3942 0.3418 0.038 Uiso 1 1 calc R . .
H22B H 0.4391 0.5673 0.3251 0.038 Uiso 1 1 calc R . .
C25 C 0.9183(17) 0.3919(11) 0.2309(2) 0.036(2) Uani 1 1 d . . .
H25A H 0.9471 0.4994 0.2233 0.043 Uiso 1 1 calc R . .
H25B H 1.0997 0.3194 0.2373 0.043 Uiso 1 1 calc R . .
C14 C 0.3687(18) -0.0160(10) 0.2961(2) 0.036(2) Uani 1 1 d . . .
H14A H 0.5487 -0.0916 0.3019 0.043 Uiso 1 1 calc R . .
H14B H 0.4038 0.0889 0.2876 0.043 Uiso 1 1 calc R . .
C28 C 0.8867(19) 0.2378(11) 0.1293(2) 0.045(2) Uani 1 1 d . . .
H28A H 0.6984 0.3043 0.1241 0.054 Uiso 1 1 calc R . .
H28B H 0.8737 0.1263 0.1361 0.054 Uiso 1 1 calc R . .
C10 C 0.2836(17) 0.1014(9) 0.4358(2) 0.0276(19) Uani 1 1 d . . .
H10A H 0.1493 0.1041 0.4567 0.033 Uiso 1 1 calc R . .
H10B H 0.4320 0.0002 0.4387 0.033 Uiso 1 1 calc R . .
C29 C 1.073(2) 0.2342(12) 0.0936(2) 0.053(3) Uani 1 1 d . . .
H29A H 1.0871 0.3457 0.0871 0.063 Uiso 1 1 calc R . .
H29B H 1.2603 0.1671 0.0989 0.063 Uiso 1 1 calc R . .
C12 C 0.3282(16) 0.0610(9) 0.3644(2) 0.0283(19) Uani 1 1 d . . .
H12A H 0.4938 -0.0264 0.3707 0.034 Uiso 1 1 calc R . .
H12B H 0.3904 0.1589 0.3566 0.034 Uiso 1 1 calc R . .
C18 C 0.491(2) -0.1925(12) 0.1604(2) 0.046(3) Uani 1 1 d . . .
H18A H 0.6759 -0.2623 0.1659 0.056 Uiso 1 1 calc R . .
H18B H 0.5130 -0.0842 0.1522 0.056 Uiso 1 1 calc R . .
C13 C 0.1852(17) 0.0090(10) 0.3317(2) 0.030(2) Uani 1 1 d . . .
H13A H 0.1346 -0.0931 0.3390 0.036 Uiso 1 1 calc R . .
H13B H 0.0127 0.0931 0.3266 0.036 Uiso 1 1 calc R . .
C1A C 0.551(2) -0.2793(12) 0.0918(2) 0.055(3) Uani 1 1 d . . .
H1AA H 0.5680 -0.1700 0.0835 0.066 Uiso 1 1 calc R . .
H1AB H 0.7385 -0.3469 0.0969 0.066 Uiso 1 1 calc R . .
C1 C 0.5745(17) 0.2701(10) 0.4648(2) 0.0287(19) Uani 1 1 d . . .
H1 H 0.6340 0.2018 0.4859 0.034 Uiso 1 1 calc R . .
C26 C 0.8056(19) 0.3235(11) 0.1981(2) 0.041(2) Uani 1 1 d . . .
H26A H 0.6225 0.3951 0.1922 0.049 Uiso 1 1 calc R . .
H26B H 0.7792 0.2155 0.2057 0.049 Uiso 1 1 calc R . .
C20 C 0.5081(18) 0.6194(9) 0.3988(2) 0.030(2) Uani 1 1 d . . .
H20A H 0.5559 0.6987 0.4145 0.036 Uiso 1 1 calc R . .
H20B H 0.3208 0.6679 0.3896 0.036 Uiso 1 1 calc R . .
C2 C 0.6355(17) 0.4168(10) 0.4547(2) 0.030(2) Uani 1 1 d . . .
H2 H 0.7434 0.4704 0.4677 0.036 Uiso 1 1 calc R . .
C19 C 0.3735(19) -0.2654(12) 0.1278(2) 0.043(2) Uani 1 1 d . . .
H19A H 0.3546 -0.3745 0.1358 0.052 Uiso 1 1 calc R . .
H19B H 0.1866 -0.1968 0.1227 0.052 Uiso 1 1 calc R . .
C27 C 0.9953(19) 0.3072(11) 0.1626(2) 0.042(2) Uani 1 1 d . . .
H27A H 1.0211 0.4154 0.1551 0.050 Uiso 1 1 calc R . .
H27B H 1.1786 0.2362 0.1687 0.050 Uiso 1 1 calc R . .
C11 C 0.1365(16) 0.0976(9) 0.39951(19) 0.0257(19) Uani 1 1 d . . .
H11A H 0.0024 0.2038 0.3954 0.031 Uiso 1 1 calc R . .
H11B H 0.0305 0.0146 0.4027 0.031 Uiso 1 1 calc R . .
C21 C 0.7186(16) 0.5861(9) 0.3651(2) 0.0261(19) Uani 1 1 d . . .
H21A H 0.7516 0.6903 0.3556 0.031 Uiso 1 1 calc R . .
H21B H 0.8963 0.5168 0.3738 0.031 Uiso 1 1 calc R . .
C15 C 0.2416(18) -0.0838(11) 0.2644(2) 0.036(2) Uani 1 1 d . . .
H15A H 0.0602 -0.0094 0.2588 0.043 Uiso 1 1 calc R . .
H15B H 0.2102 -0.1900 0.2727 0.043 Uiso 1 1 calc R . .
C16 C 0.4288(19) -0.1049(11) 0.2286(2) 0.041(2) Uani 1 1 d . . .
H16A H 0.6113 -0.1774 0.2344 0.050 Uiso 1 1 calc R . .
H16B H 0.4577 0.0019 0.2203 0.050 Uiso 1 1 calc R . .
C17 C 0.3082(19) -0.1761(11) 0.1961(2) 0.043(2) Uani 1 1 d . . .
H17A H 0.2841 -0.2841 0.2042 0.051 Uiso 1 1 calc R . .
H17B H 0.1235 -0.1052 0.1907 0.051 Uiso 1 1 calc R . .
C2A C 0.968(2) 0.1671(14) 0.0598(2) 0.060(3) Uani 1 1 d . . .
H2AA H 0.7766 0.2304 0.0551 0.073 Uiso 1 1 calc R . .
H2AB H 0.9635 0.0533 0.0656 0.073 Uiso 1 1 calc R . .
C1B C 0.436(3) -0.3525(14) 0.0602(3) 0.078(4) Uani 1 1 d . . .
H1BA H 0.4131 -0.4596 0.0682 0.117 Uiso 1 1 calc R . .
H1BB H 0.5647 -0.3630 0.0387 0.117 Uiso 1 1 calc R . .
H1BC H 0.2568 -0.2816 0.0534 0.117 Uiso 1 1 calc R . .
C2B C 1.150(3) 0.1741(17) 0.0244(3) 0.088(4) Uani 1 1 d . . .
H2BA H 1.1685 0.2848 0.0197 0.132 Uiso 1 1 calc R . .
H2BC H 1.0641 0.1416 0.0034 0.132 Uiso 1 1 calc R . .
H2BB H 1.3333 0.1003 0.0277 0.132 Uiso 1 1 calc R . .

loop_
_atom_site_aniso_label
_atom_site_aniso_U_11
_atom_site_aniso_U_22
_atom_site_aniso_U_33
_atom_site_aniso_U_23
_atom_site_aniso_U_13
_atom_site_aniso_U_12
Br 0.0342(6) 0.0354(5) 0.0305(5) -0.0019(4) -0.0047(3) -0.0154(4)
N1 0.019(4) 0.025(3) 0.023(3) -0.004(3) 0.005(3) -0.003(3)
N3 0.032(4) 0.021(3) 0.027(4) -0.001(3) -0.004(3) -0.008(3)
N2 0.025(4) 0.031(4) 0.018(3) -0.005(3) -0.005(3) -0.003(3)
C23 0.040(5) 0.035(5) 0.027(4) 0.005(4) -0.007(4) -0.019(4)
C24 0.046(6) 0.039(5) 0.026(4) -0.002(4) -0.003(4) -0.017(4)
C22 0.035(5) 0.037(5) 0.026(4) 0.001(4) -0.002(4) -0.016(4)
C25 0.033(5) 0.047(5) 0.034(5) -0.004(4) 0.000(4) -0.023(5)
C14 0.053(6) 0.031(4) 0.027(5) -0.001(4) -0.010(4) -0.016(4)
C28 0.053(7) 0.046(5) 0.036(5) -0.007(4) -0.003(5) -0.012(5)
C10 0.034(5) 0.021(4) 0.028(4) 0.000(4) 0.001(4) -0.008(4)
C29 0.066(7) 0.064(6) 0.033(5) -0.013(5) 0.001(5) -0.025(6)
C12 0.030(5) 0.026(4) 0.035(5) 0.000(4) -0.004(4) -0.018(4)
C18 0.068(7) 0.052(6) 0.025(5) -0.004(4) -0.001(5) -0.024(5)
C13 0.039(5) 0.030(4) 0.030(4) -0.008(4) -0.003(4) -0.022(4)
C1A 0.071(8) 0.060(6) 0.035(5) -0.005(5) 0.008(5) -0.019(6)
C1 0.036(5) 0.034(5) 0.020(4) 0.004(4) -0.006(4) -0.015(4)
C26 0.046(6) 0.051(6) 0.028(5) -0.008(4) 0.002(4) -0.018(5)
C20 0.049(6) 0.023(4) 0.019(4) 0.006(3) -0.004(4) -0.015(4)
C2 0.032(5) 0.042(5) 0.018(4) 0.000(4) -0.002(3) -0.015(4)
C19 0.046(6) 0.056(6) 0.027(5) -0.003(4) 0.004(4) -0.014(5)
C27 0.053(7) 0.042(5) 0.033(5) -0.007(4) 0.003(4) -0.016(5)
C11 0.029(5) 0.026(4) 0.025(4) -0.004(3) -0.005(3) -0.010(4)
C21 0.032(5) 0.019(4) 0.030(4) 0.006(3) -0.004(4) -0.013(4)
C15 0.044(6) 0.041(5) 0.030(5) -0.006(4) 0.002(4) -0.022(5)
C16 0.052(6) 0.039(5) 0.035(5) -0.001(4) -0.007(4) -0.014(5)
C17 0.055(7) 0.046(5) 0.030(5) -0.009(4) -0.005(4) -0.015(5)
C2A 0.068(8) 0.078(7) 0.038(6) -0.009(5) 0.007(5) -0.024(6)
C1B 0.117(11) 0.084(8) 0.045(6) -0.020(6) 0.006(7) -0.046(8)
C2B 0.099(10) 0.130(11) 0.044(7) -0.013(7) 0.010(7) -0.044(9)

loop_
_atom_type_symbol
_atom_type_description
_atom_type_scat_dispersion_real
_atom_type_scat_dispersion_imag
_atom_type_scat_source
C C 0.0033 0.0016 'International Tables Vol C Tables 4.2.6.8 and 6.1.1.4'
H H 0.0000 0.0000 'International Tables Vol C Tables 4.2.6.8 and 6.1.1.4'
N N 0.0061 0.0033 'International Tables Vol C Tables 4.2.6.8 and 6.1.1.4'
Br Br -0.2901 2.4595 'International Tables Vol C Tables 4.2.6.8 and 6.1.1.4'

loop_
_geom_angle_atom_site_label_1
_geom_angle_atom_site_label_2
_geom_angle_atom_site_label_3
_geom_angle
_geom_angle_site_symmetry_1
_geom_angle_site_symmetry_3
N3 N1 C1 113.2(7) . .
N3 N1 C10 120.8(6) . .
C1 N1 C10 126.1(6) . .
N2 N3 N1 102.9(6) . .
N3 N2 C2 113.1(7) . .
N3 N2 C20 119.4(6) . .
C2 N2 C20 127.5(7) . .
C24 C23 C22 112.6(7) . .
C24 C23 H23A 109.1 . .
C22 C23 H23A 109.1 . .
C24 C23 H23B 109.1 . .
C22 C23 H23B 109.1 . .
H23A C23 H23B 107.8 . .
C23 C24 C25 113.9(7) . .
C23 C24 H24A 108.8 . .
C25 C24 H24A 108.8 . .
C23 C24 H24B 108.8 . .
C25 C24 H24B 108.8 . .
H24A C24 H24B 107.7 . .
C23 C22 C21 112.7(7) . .
C23 C22 H22A 109.1 . .
C21 C22 H22A 109.1 . .
C23 C22 H22B 109.1 . .
C21 C22 H22B 109.1 . .
H22A C22 H22B 107.8 . .
C26 C25 C24 112.9(7) . .
C26 C25 H25A 109.0 . .
C24 C25 H25A 109.0 . .
C26 C25 H25B 109.0 . .
C24 C25 H25B 109.0 . .
H25A C25 H25B 107.8 . .
C13 C14 C15 113.8(7) . .
C13 C14 H14A 108.8 . .
C15 C14 H14A 108.8 . .
C13 C14 H14B 108.8 . .
C15 C14 H14B 108.8 . .
H14A C14 H14B 107.7 . .
C27 C28 C29 113.4(8) . .
C27 C28 H28A 108.9 . .
C29 C28 H28A 108.9 . .
C27 C28 H28B 108.9 . .
C29 C28 H28B 108.9 . .
H28A C28 H28B 107.7 . .
N1 C10 C11 113.9(6) . .
N1 C10 H10A 108.8 . .
C11 C10 H10A 108.8 . .
N1 C10 H10B 108.8 . .
C11 C10 H10B 108.8 . .
H10A C10 H10B 107.7 . .
C2A C29 C28 114.6(8) . .
C2A C29 H29A 108.6 . .
C28 C29 H29A 108.6 . .
C2A C29 H29B 108.6 . .
C28 C29 H29B 108.6 . .
H29A C29 H29B 107.6 . .
C11 C12 C13 113.1(6) . .
C11 C12 H12A 109.0 . .
C13 C12 H12A 109.0 . .
C11 C12 H12B 109.0 . .
C13 C12 H12B 109.0 . .
H12A C12 H12B 107.8 . .
C17 C18 C19 114.2(8) . .
C17 C18 H18A 108.7 . .
C19 C18 H18A 108.7 . .
C17 C18 H18B 108.7 . .
C19 C18 H18B 108.7 . .
H18A C18 H18B 107.6 . .
C14 C13 C12 113.0(7) . .
C14 C13 H13A 109.0 . .
C12 C13 H13A 109.0 . .
C14 C13 H13B 109.0 . .
C12 C13 H13B 109.0 . .
H13A C13 H13B 107.8 . .
C1B C1A C19 114.3(9) . .
C1B C1A H1AA 108.7 . .
C19 C1A H1AA 108.7 . .
C1B C1A H1AB 108.7 . .
C19 C1A H1AB 108.7 . .
H1AA C1A H1AB 107.6 . .
N1 C1 C2 105.2(7) . .
N1 C1 H1 127.4 . .
C2 C1 H1 127.4 . .
C25 C26 C27 114.2(7) . .
C25 C26 H26A 108.7 . .
C27 C26 H26A 108.7 . .
C25 C26 H26B 108.7 . .
C27 C26 H26B 108.7 . .
H26A C26 H26B 107.6 . .
N2 C20 C21 112.6(6) . .
N2 C20 H20A 109.1 . .
C21 C20 H20A 109.1 . .
N2 C20 H20B 109.1 . .
C21 C20 H20B 109.1 . .
H20A C20 H20B 107.8 . .
N2 C2 C1 105.6(7) . .
N2 C2 H2 127.2 . .
C1 C2 H2 127.2 . .
C1A C19 C18 114.7(8) . .
C1A C19 H19A 108.6 . .
C18 C19 H19A 108.6 . .
C1A C19 H19B 108.6 . .
C18 C19 H19B 108.6 . .
H19A C19 H19B 107.6 . .
C28 C27 C26 115.1(8) . .
C28 C27 H27A 108.5 . .
C26 C27 H27A 108.5 . .
C28 C27 H27B 108.5 . .
C26 C27 H27B 108.5 . .
H27A C27 H27B 107.5 . .
C10 C11 C12 115.6(6) . .
C10 C11 H11A 108.4 . .
C12 C11 H11A 108.4 . .
C10 C11 H11B 108.4 . .
C12 C11 H11B 108.4 . .
H11A C11 H11B 107.4 . .
C22 C21 C20 114.2(7) . .
C22 C21 H21A 108.7 . .
C20 C21 H21A 108.7 . .
C22 C21 H21B 108.7 . .
C20 C21 H21B 108.7 . .
H21A C21 H21B 107.6 . .
C14 C15 C16 112.7(7) . .
C14 C15 H15A 109.0 . .
C16 C15 H15A 109.0 . .
C14 C15 H15B 109.0 . .
C16 C15 H15B 109.0 . .
H15A C15 H15B 107.8 . .
C15 C16 C17 114.0(7) . .
C15 C16 H16A 108.8 . .
C17 C16 H16A 108.8 . .
C15 C16 H16B 108.8 . .
C17 C16 H16B 108.8 . .
H16A C16 H16B 107.6 . .
C18 C17 C16 113.8(8) . .
C18 C17 H17A 108.8 . .
C16 C17 H17A 108.8 . .
C18 C17 H17B 108.8 . .
C16 C17 H17B 108.8 . .
H17A C17 H17B 107.7 . .
C29 C2A C2B 112.9(9) . .
C29 C2A H2AA 109.0 . .
C2B C2A H2AA 109.0 . .
C29 C2A H2AB 109.0 . .
C2B C2A H2AB 109.0 . .
H2AA C2A H2AB 107.8 . .
C1A C1B H1BA 109.5 . .
C1A C1B H1BB 109.5 . .
H1BA C1B H1BB 109.5 . .
C1A C1B H1BC 109.5 . .
H1BA C1B H1BC 109.5 . .
H1BB C1B H1BC 109.5 . .
C2A C2B H2BA 109.5 . .
C2A C2B H2BC 109.5 . .
H2BA C2B H2BC 109.5 . .
C2A C2B H2BB 109.5 . .
H2BA C2B H2BB 109.5 . .
H2BC C2B H2BB 109.5 . .

loop_
_geom_bond_atom_site_label_1
_geom_bond_atom_site_label_2
_geom_bond_distance
_geom_bond_site_symmetry_2
N1 N3 1.340(8) .
N1 C1 1.353(9) .
N1 C10 1.495(10) .
N3 N2 1.326(9) .
N2 C2 1.357(9) .
N2 C20 1.475(9) .
C23 C24 1.521(11) .
C23 C22 1.522(10) .
C23 H23A 0.9700 .
C23 H23B 0.9700 .
C24 C25 1.528(10) .
C24 H24A 0.9700 .
C24 H24B 0.9700 .
C22 C21 1.533(10) .
C22 H22A 0.9700 .
C22 H22B 0.9700 .
C25 C26 1.514(11) .
C25 H25A 0.9700 .
C25 H25B 0.9700 .
C14 C13 1.511(10) .
C14 C15 1.517(11) .
C14 H14A 0.9700 .
C14 H14B 0.9700 .
C28 C27 1.524(11) .
C28 C29 1.526(11) .
C28 H28A 0.9700 .
C28 H28B 0.9700 .
C10 C11 1.514(10) .
C10 H10A 0.9700 .
C10 H10B 0.9700 .
C29 C2A 1.519(12) .
C29 H29A 0.9700 .
C29 H29B 0.9700 .
C12 C11 1.523(10) .
C12 C13 1.526(10) .
C12 H12A 0.9700 .
C12 H12B 0.9700 .
C18 C17 1.513(11) .
C18 C19 1.538(11) .
C18 H18A 0.9700 .
C18 H18B 0.9700 .
C13 H13A 0.9700 .
C13 H13B 0.9700 .
C1A C1B 1.507(13) .
C1A C19 1.509(11) .
C1A H1AA 0.9700 .
C1A H1AB 0.9700 .
C1 C2 1.365(11) .
C1 H1 0.9300 .
C26 C27 1.524(10) .
C26 H26A 0.9700 .
C26 H26B 0.9700 .
C20 C21 1.533(10) .
C20 H20A 0.9700 .
C20 H20B 0.9700 .
C2 H2 0.9300 .
C19 H19A 0.9700 .
C19 H19B 0.9700 .
C27 H27A 0.9700 .
C27 H27B 0.9700 .
C11 H11A 0.9700 .
C11 H11B 0.9700 .
C21 H21A 0.9700 .
C21 H21B 0.9700 .
C15 C16 1.528(11) .
C15 H15A 0.9700 .
C15 H15B 0.9700 .
C16 C17 1.537(11) .
C16 H16A 0.9700 .
C16 H16B 0.9700 .
C17 H17A 0.9700 .
C17 H17B 0.9700 .
C2A C2B 1.520(13) .
C2A H2AA 0.9700 .
C2A H2AB 0.9700 .
C1B H1BA 0.9600 .
C1B H1BB 0.9600 .
C1B H1BC 0.9600 .
C2B H2BA 0.9600 .
C2B H2BC 0.9600 .
C2B H2BB 0.9600 .
